data_4085907
loop_
_publ_author_name
'Saes, Bartholomeus W. H.'
'Verhoeven, Dide G. A.'
'Lutz, Martin'
'Klein Gebbink, Robertus J. M.'
'Moret, Marc-Etienne'

_publ_section_title
;
 Coordination of a Diphosphine--Ketone Ligand to Ni(0), Ni(I), and Ni(II):
 Reduction-Induced Coordination
;
_journal_issue 12
_journal_name_full Organometallics
_journal_page_first 2710
_journal_paper_doi 10.1021/acs.organomet.5b00264
_journal_volume 34
_journal_year 2015
_chemical_formula_moiety 'C55 H43 Ni O P3, 0.5(C4 H10 O)'
_chemical_formula_sum 'C57 H48 Ni O1.5 P3'
_chemical_formula_weight 908.57
_chemical_name_systematic
;
 ?
;
_space_group_crystal_system monoclinic
_space_group_IT_number 14
_space_group_name_Hall '-P 2ybc'
_space_group_name_H-M_alt 'P 1 21/c 1'
_symmetry_space_group_name_Hall '-P 2ybc'
_symmetry_space_group_name_H-M 'P 1 21/c 1'
_atom_sites_solution_hydrogens mixed
_atom_sites_solution_primary direct
_atom_sites_solution_secondary difmap
_audit_creation_method SHELXL-2014
_cell_angle_alpha 90
_cell_angle_beta 108.318(2)
_cell_angle_gamma 90
_cell_formula_units_Z 4
_cell_length_a 13.5071(5)
_cell_length_b 17.8465(6)
_cell_length_c 19.8676(6)
_cell_measurement_reflns_used 33680
_cell_measurement_temperature 150(2)
_cell_measurement_theta_max 27.50
_cell_measurement_theta_min 1.57
_cell_volume 4546.5(3)
_computing_cell_refinement Peakref
_computing_data_collection Apex2
_computing_data_reduction 'Eval15, SADABS-2012/1'
_computing_structure_refinement 'SHELXL-2014 (Sheldrick, 2014)'
_computing_structure_solution SHELXS-97
_diffrn_ambient_temperature 150(2)
_diffrn_measured_fraction_theta_full 1.000
_diffrn_measured_fraction_theta_max 1.000
_diffrn_measurement_device_type 'Bruker Kappa ApexII'
_diffrn_measurement_method '\f and \w scans'
_diffrn_radiation_type MoK\a
_diffrn_radiation_wavelength 0.71073
_diffrn_reflns_av_R_equivalents 0.0445
_diffrn_reflns_av_unetI/netI 0.0374
_diffrn_reflns_Laue_measured_fraction_full 1.000
_diffrn_reflns_Laue_measured_fraction_max 1.000
_diffrn_reflns_limit_h_max 17
_diffrn_reflns_limit_h_min -17
_diffrn_reflns_limit_k_max 23
_diffrn_reflns_limit_k_min -23
_diffrn_reflns_limit_l_max 25
_diffrn_reflns_limit_l_min -25
_diffrn_reflns_number 54739
_diffrn_reflns_point_group_measured_fraction_full 1.000
_diffrn_reflns_point_group_measured_fraction_max 1.000
_diffrn_reflns_theta_full 25.242
_diffrn_reflns_theta_max 27.490
_diffrn_reflns_theta_min 1.571
_diffrn_source 'sealed tube'
_exptl_absorpt_coefficient_mu 0.575
_exptl_absorpt_correction_T_max 0.7456
_exptl_absorpt_correction_T_min 0.6532
_exptl_absorpt_correction_type multi-scan
_exptl_absorpt_process_details SADABS-2012/1
_exptl_crystal_colour 'dark red'
_exptl_crystal_density_diffrn 1.327
_exptl_crystal_description block
_exptl_crystal_F_000 1900
_exptl_crystal_size_max 0.20
_exptl_crystal_size_mid 0.12
_exptl_crystal_size_min 0.07
_refine_diff_density_max 0.642
_refine_diff_density_min -0.282
_refine_diff_density_rms 0.056
_refine_ls_extinction_method none
_refine_ls_goodness_of_fit_ref 1.037
_refine_ls_hydrogen_treatment constr
_refine_ls_matrix_type full
_refine_ls_number_parameters 586
_refine_ls_number_reflns 10440
_refine_ls_number_restraints 37
_refine_ls_restrained_S_all 1.040
_refine_ls_R_factor_all 0.0614
_refine_ls_R_factor_gt 0.0385
_refine_ls_shift/su_max 0.001
_refine_ls_shift/su_mean 0.000
_refine_ls_structure_factor_coef Fsqd
_refine_ls_weighting_details 'w=1/[\s^2^(Fo^2^)+(0.0437P)^2^+1.9428P] where P=(Fo^2^+2Fc^2^)/3'
_refine_ls_weighting_scheme calc
_refine_ls_wR_factor_gt 0.0877
_refine_ls_wR_factor_ref 0.0965
_reflns_Friedel_coverage 0.000
_reflns_number_gt 7831
_reflns_number_total 10440
_reflns_threshold_expression 'I > 2\s(I)'
_cod_data_source_file om5b00264_si_002.cif
_cod_data_source_block l0682a
_cod_depositor_comments 'Adding full bibliography for 4085904--4085907.cif.'
_cod_original_formula_sum 'C57 H48 Ni O1.50 P3'
_cod_database_code 4085907
_shelx_space_group_comment
;
The symmetry employed for this shelxl refinement is uniquely defined
by the following loop, which should always be used as a source of
symmetry information in preference to the above space-group names.
They are only intended as comments.
;
_shelxl_version_number 2014-3

loop_
_space_group_symop_operation_xyz
'x, y, z'
'-x, y+1/2, -z+1/2'
'-x, -y, -z'
'x, -y-1/2, z-1/2'

loop_
_atom_site_label
_atom_site_type_symbol
_atom_site_fract_x
_atom_site_fract_y
_atom_site_fract_z
_atom_site_U_iso_or_equiv
_atom_site_adp_type
_atom_site_occupancy
_atom_site_site_symmetry_order
_atom_site_calc_flag
_atom_site_refinement_flags_posn
_atom_site_refinement_flags_adp
_atom_site_refinement_flags_occupancy
_atom_site_disorder_assembly
_atom_site_disorder_group
Ni1 Ni 0.23251(2) 0.54931(2) 0.29829(2) 0.02148(7) Uani 1 1 d . . . . .
P1 P 0.16499(4) 0.53849(3) 0.38737(3) 0.02359(12) Uani 1 1 d . . . . .
P2 P 0.13517(4) 0.53643(3) 0.18967(3) 0.02285(11) Uani 1 1 d . . . . .
P3 P 0.32980(4) 0.65062(3) 0.30936(3) 0.02291(11) Uani 1 1 d . . . . .
O1 O 0.33938(11) 0.46855(8) 0.33549(8) 0.0336(4) Uani 1 1 d . . . . .
C1 C 0.15558(16) 0.43635(11) 0.39250(11) 0.0273(4) Uani 1 1 d . . . . .
C2 C 0.12093(17) 0.39890(13) 0.44224(12) 0.0344(5) Uani 1 1 d . . . . .
H2 H 0.1010 0.4265 0.4768 0.041 Uiso 1 1 calc R U . . .
C3 C 0.11537(19) 0.32133(13) 0.44148(14) 0.0418(6) Uani 1 1 d . . . . .
H3 H 0.0913 0.2958 0.4753 0.050 Uiso 1 1 calc R U . . .
C4 C 0.14491(19) 0.28123(13) 0.39152(14) 0.0425(6) Uani 1 1 d . . . . .
H4 H 0.1396 0.2281 0.3904 0.051 Uiso 1 1 calc R U . . .
C5 C 0.18223(17) 0.31796(12) 0.34309(12) 0.0358(5) Uani 1 1 d . . . . .
H5 H 0.2025 0.2898 0.3090 0.043 Uiso 1 1 calc R U . . .
C6 C 0.19039(16) 0.39594(12) 0.34374(11) 0.0292(5) Uani 1 1 d . . . . .
C7 C 0.24829(16) 0.43780(11) 0.29992(12) 0.0312(5) Uani 1 1 d . . . . .
C8 C 0.23945(18) 0.40707(12) 0.22694(12) 0.0337(5) Uani 1 1 d . . . . .
C9 C 0.2962(2) 0.34433(13) 0.21807(15) 0.0435(6) Uani 1 1 d . . . . .
H9 H 0.3394 0.3186 0.2585 0.052 Uiso 1 1 calc R U . . .
C10 C 0.2901(2) 0.31966(14) 0.15147(16) 0.0490(7) Uani 1 1 d . . . . .
H10 H 0.3306 0.2779 0.1461 0.059 Uiso 1 1 calc R U . . .
C11 C 0.2254(2) 0.35509(15) 0.09225(16) 0.0515(7) Uani 1 1 d . . . . .
H11 H 0.2180 0.3359 0.0463 0.062 Uiso 1 1 calc R U . . .
C12 C 0.17112(19) 0.41868(14) 0.09990(13) 0.0423(6) Uani 1 1 d . . . . .
H12 H 0.1277 0.4437 0.0591 0.051 Uiso 1 1 calc R U . . .
C13 C 0.17986(17) 0.44606(11) 0.16714(11) 0.0298(5) Uani 1 1 d . . . . .
C14 C 0.23930(17) 0.55898(11) 0.48028(11) 0.0278(4) Uani 1 1 d . . . . .
C15 C 0.34024(19) 0.53107(13) 0.50520(12) 0.0387(6) Uani 1 1 d . . . . .
H15 H 0.3672 0.5026 0.4745 0.046 Uiso 1 1 calc R U . . .
C16 C 0.4020(2) 0.54435(15) 0.57445(13) 0.0478(7) Uani 1 1 d . . . . .
H16 H 0.4707 0.5245 0.5911 0.057 Uiso 1 1 calc R U . . .
C17 C 0.3640(2) 0.58636(14) 0.61917(12) 0.0450(6) Uani 1 1 d . . . . .
H17 H 0.4067 0.5956 0.6665 0.054 Uiso 1 1 calc R U . . .
C18 C 0.2646(2) 0.61479(14) 0.59539(12) 0.0403(6) Uani 1 1 d . . . . .
H18 H 0.2386 0.6439 0.6262 0.048 Uiso 1 1 calc R U . . .
C19 C 0.20163(18) 0.60095(12) 0.52600(11) 0.0327(5) Uani 1 1 d . . . . .
H19 H 0.1326 0.6203 0.5099 0.039 Uiso 1 1 calc R U . . .
C20 C 0.03533(16) 0.57515(12) 0.37963(10) 0.0263(4) Uani 1 1 d . . . . .
C21 C 0.02235(17) 0.65285(12) 0.37136(11) 0.0311(5) Uani 1 1 d . . . . .
H21 H 0.0806 0.6834 0.3729 0.037 Uiso 1 1 calc R U . . .
C22 C -0.07396(18) 0.68573(13) 0.36096(13) 0.0387(5) Uani 1 1 d . . . . .
H22 H -0.0814 0.7386 0.3560 0.046 Uiso 1 1 calc R U . . .
C23 C -0.15967(19) 0.64144(14) 0.35780(13) 0.0423(6) Uani 1 1 d . . . . .
H23 H -0.2260 0.6639 0.3504 0.051 Uiso 1 1 calc R U . . .
C24 C -0.14847(18) 0.56498(14) 0.36540(13) 0.0401(6) Uani 1 1 d . . . . .
H24 H -0.2073 0.5348 0.3633 0.048 Uiso 1 1 calc R U . . .
C25 C -0.05198(17) 0.53165(13) 0.37615(12) 0.0323(5) Uani 1 1 d . . . . .
H25 H -0.0453 0.4788 0.3812 0.039 Uiso 1 1 calc R U . . .
C26 C 0.14989(17) 0.59616(12) 0.11790(11) 0.0294(5) Uani 1 1 d . . . . .
C27 C 0.0708(2) 0.64105(14) 0.07627(14) 0.0501(7) Uani 1 1 d . . . . .
H27 H 0.0046 0.6411 0.0836 0.060 Uiso 1 1 calc R U . . .
C28 C 0.0873(3) 0.68642(17) 0.02343(17) 0.0674(9) Uani 1 1 d . . . . .
H28 H 0.0321 0.7163 -0.0056 0.081 Uiso 1 1 calc R U . . .
C29 C 0.1828(3) 0.68790(16) 0.01340(15) 0.0573(8) Uani 1 1 d . . . . .
H29 H 0.1946 0.7201 -0.0214 0.069 Uiso 1 1 calc R U . . .
C30 C 0.2619(2) 0.64290(16) 0.05359(13) 0.0491(7) Uani 1 1 d . . . . .
H30 H 0.3279 0.6432 0.0460 0.059 Uiso 1 1 calc R U . . .
C31 C 0.24508(19) 0.59692(15) 0.10535(12) 0.0415(6) Uani 1 1 d . . . . .
H31 H 0.2998 0.5655 0.1326 0.050 Uiso 1 1 calc R U . . .
C32 C -0.00719(16) 0.53173(11) 0.16305(10) 0.0250(4) Uani 1 1 d . . . . .
C33 C -0.05780(16) 0.57914(12) 0.19659(11) 0.0295(5) Uani 1 1 d . . . . .
H33 H -0.0180 0.6086 0.2356 0.035 Uiso 1 1 calc R U . . .
C34 C -0.16563(17) 0.58447(13) 0.17432(12) 0.0364(5) Uani 1 1 d . . . . .
H34 H -0.1992 0.6175 0.1978 0.044 Uiso 1 1 calc R U . . .
C35 C -0.22404(19) 0.54168(15) 0.11804(13) 0.0429(6) Uani 1 1 d . . . . .
H35 H -0.2979 0.5460 0.1018 0.052 Uiso 1 1 calc R U . . .
C36 C -0.1751(2) 0.49276(17) 0.08555(14) 0.0551(8) Uani 1 1 d . . . . .
H36 H -0.2153 0.4623 0.0476 0.066 Uiso 1 1 calc R U . . .
C37 C -0.06780(19) 0.48761(15) 0.10771(13) 0.0437(6) Uani 1 1 d . . . . .
H37 H -0.0348 0.4535 0.0848 0.052 Uiso 1 1 calc R U . . .
C38 C 0.42114(15) 0.66924(11) 0.39792(11) 0.0262(4) Uani 1 1 d . . . . .
C39 C 0.38143(17) 0.69993(13) 0.44826(12) 0.0348(5) Uani 1 1 d . . . . .
H39 H 0.3093 0.7118 0.4355 0.042 Uiso 1 1 calc R U . . .
C40 C 0.4451(2) 0.71347(14) 0.51657(13) 0.0445(6) Uani 1 1 d . . . . .
H40 H 0.4169 0.7348 0.5504 0.053 Uiso 1 1 calc R U . . .
C41 C 0.5504(2) 0.69584(16) 0.53564(13) 0.0519(7) Uani 1 1 d . . . . .
H41 H 0.5944 0.7050 0.5826 0.062 Uiso 1 1 calc R U . . .
C42 C 0.59084(19) 0.66508(15) 0.48644(13) 0.0484(7) Uani 1 1 d . . . . .
H42 H 0.6629 0.6531 0.4994 0.058 Uiso 1 1 calc R U . . .
C43 C 0.52643(17) 0.65158(13) 0.41773(12) 0.0360(5) Uani 1 1 d . . . . .
H43 H 0.5547 0.6301 0.3840 0.043 Uiso 1 1 calc R U . . .
C44 C 0.26831(16) 0.74270(11) 0.28781(11) 0.0269(4) Uani 1 1 d . . . . .
C45 C 0.16259(17) 0.74777(12) 0.25231(12) 0.0337(5) Uani 1 1 d . . . . .
H45 H 0.1232 0.7034 0.2369 0.040 Uiso 1 1 calc R U . . .
C46 C 0.11312(19) 0.81700(14) 0.23893(13) 0.0437(6) Uani 1 1 d . . . . .
H46 H 0.0404 0.8195 0.2144 0.052 Uiso 1 1 calc R U . . .
C47 C 0.1688(2) 0.88167(14) 0.26089(13) 0.0440(6) Uani 1 1 d . . . . .
H47 H 0.1348 0.9289 0.2520 0.053 Uiso 1 1 calc R U . . .
C48 C 0.2743(2) 0.87755(13) 0.29597(14) 0.0473(7) Uani 1 1 d . . . . .
H48 H 0.3132 0.9222 0.3112 0.057 Uiso 1 1 calc R U . . .
C49 C 0.32384(19) 0.80886(13) 0.30910(14) 0.0415(6) Uani 1 1 d . . . . .
H49 H 0.3968 0.8068 0.3330 0.050 Uiso 1 1 calc R U . . .
C50 C 0.42057(16) 0.64449(13) 0.25821(11) 0.0304(5) Uani 1 1 d . . . . .
C51 C 0.4471(2) 0.70451(17) 0.22308(13) 0.0487(7) Uani 1 1 d . . . . .
H51 H 0.4158 0.7521 0.2236 0.058 Uiso 1 1 calc R U . . .
C52 C 0.5190(2) 0.6953(3) 0.18719(15) 0.0780(12) Uani 1 1 d . . . . .
H52 H 0.5350 0.7364 0.1620 0.094 Uiso 1 1 calc R U . . .
C53 C 0.5671(3) 0.6283(3) 0.18738(18) 0.0968(16) Uani 1 1 d . . . . .
H53 H 0.6176 0.6230 0.1635 0.116 Uiso 1 1 calc R U . . .
C54 C 0.5425(2) 0.5689(2) 0.22190(17) 0.0772(11) Uani 1 1 d . . . . .
H54 H 0.5764 0.5222 0.2222 0.093 Uiso 1 1 calc R U . . .
C55 C 0.4679(2) 0.57559(17) 0.25692(13) 0.0487(7) Uani 1 1 d . . . . .
H55 H 0.4497 0.5334 0.2797 0.058 Uiso 1 1 calc R U . . .
O2 O 0.4927(10) 0.4955(5) -0.0131(4) 0.060(2) Uani 0.5 1 d D U P A -1
C56 C 0.4546(4) 0.4652(3) 0.0401(3) 0.0541(14) Uani 0.5 1 d D U P A -1
H56A H 0.3815 0.4807 0.0323 0.065 Uiso 0.5 1 calc R U P A -1
H56B H 0.4978 0.4822 0.0878 0.065 Uiso 0.5 1 calc R U P A -1
C57 C 0.4621(8) 0.3800(4) 0.0332(5) 0.076(3) Uani 0.5 1 d D U P A -1
H57A H 0.4368 0.3554 0.0688 0.114 Uiso 0.5 1 calc R U P A -1
H57B H 0.4193 0.3644 -0.0143 0.114 Uiso 0.5 1 calc R U P A -1
H57C H 0.5348 0.3658 0.0408 0.114 Uiso 0.5 1 calc R U P A -1
C58 C 0.4853(5) 0.5751(3) -0.0160(3) 0.0551(14) Uani 0.5 1 d D U P A -1
H58A H 0.5109 0.5965 0.0324 0.066 Uiso 0.5 1 calc R U P A -1
H58B H 0.4119 0.5908 -0.0381 0.066 Uiso 0.5 1 calc R U P A -1
C59 C 0.5518(7) 0.6023(5) -0.0598(5) 0.066(2) Uani 0.5 1 d D U P A -1
H59A H 0.5485 0.6571 -0.0629 0.099 Uiso 0.5 1 calc R U P A -1
H59B H 0.6242 0.5865 -0.0373 0.099 Uiso 0.5 1 calc R U P A -1
H59C H 0.5256 0.5808 -0.1075 0.099 Uiso 0.5 1 calc R U P A -1

loop_
_atom_site_aniso_label
_atom_site_aniso_U_11
_atom_site_aniso_U_22
_atom_site_aniso_U_33
_atom_site_aniso_U_23
_atom_site_aniso_U_13
_atom_site_aniso_U_12
Ni1 0.02153(13) 0.01852(13) 0.02246(13) -0.00003(10) 0.00415(10) -0.00036(10)
P1 0.0246(3) 0.0212(3) 0.0235(3) 0.0021(2) 0.0054(2) -0.0004(2)
P2 0.0255(3) 0.0208(3) 0.0214(2) -0.0021(2) 0.0062(2) -0.0010(2)
P3 0.0194(2) 0.0222(3) 0.0247(3) 0.0010(2) 0.0036(2) -0.00076(19)
O1 0.0265(8) 0.0292(8) 0.0403(9) 0.0032(7) 0.0037(7) 0.0074(6)
C1 0.0255(10) 0.0230(10) 0.0298(11) 0.0037(8) 0.0033(8) 0.0007(8)
C2 0.0343(12) 0.0315(12) 0.0362(12) 0.0079(10) 0.0092(10) -0.0014(9)
C3 0.0407(14) 0.0342(13) 0.0497(15) 0.0144(11) 0.0129(11) -0.0067(10)
C4 0.0384(13) 0.0227(11) 0.0599(16) 0.0042(11) 0.0063(12) -0.0042(10)
C5 0.0326(12) 0.0264(11) 0.0416(13) -0.0016(10) 0.0022(10) 0.0007(9)
C6 0.0265(11) 0.0248(10) 0.0300(11) 0.0028(9) -0.0001(9) 0.0023(8)
C7 0.0297(12) 0.0227(11) 0.0383(12) 0.0003(9) 0.0066(9) 0.0029(9)
C8 0.0356(12) 0.0247(11) 0.0430(13) -0.0056(10) 0.0154(10) -0.0023(9)
C9 0.0434(14) 0.0293(12) 0.0613(17) -0.0027(12) 0.0214(12) 0.0056(10)
C10 0.0547(16) 0.0269(12) 0.077(2) -0.0147(13) 0.0379(15) -0.0022(11)
C11 0.0532(17) 0.0474(16) 0.0603(18) -0.0286(14) 0.0270(14) -0.0099(13)
C12 0.0415(14) 0.0431(14) 0.0431(14) -0.0178(11) 0.0143(11) -0.0038(11)
C13 0.0332(11) 0.0255(11) 0.0321(11) -0.0064(9) 0.0124(9) -0.0002(9)
C14 0.0327(11) 0.0257(11) 0.0227(10) 0.0036(8) 0.0054(8) -0.0021(9)
C15 0.0386(13) 0.0385(13) 0.0326(12) 0.0011(10) 0.0018(10) 0.0075(10)
C16 0.0431(15) 0.0483(15) 0.0382(14) 0.0045(12) -0.0071(11) 0.0084(12)
C17 0.0564(17) 0.0436(14) 0.0248(12) 0.0025(11) -0.0018(11) -0.0019(12)
C18 0.0534(15) 0.0394(13) 0.0279(12) -0.0011(10) 0.0124(11) -0.0035(11)
C19 0.0367(12) 0.0330(12) 0.0279(11) 0.0029(9) 0.0097(9) -0.0016(10)
C20 0.0272(11) 0.0296(11) 0.0208(10) -0.0002(8) 0.0057(8) 0.0020(8)
C21 0.0335(12) 0.0279(11) 0.0300(11) 0.0004(9) 0.0073(9) 0.0001(9)
C22 0.0416(14) 0.0300(12) 0.0420(14) 0.0004(10) 0.0094(11) 0.0099(10)
C23 0.0316(13) 0.0473(15) 0.0475(15) 0.0006(12) 0.0117(11) 0.0110(11)
C24 0.0268(12) 0.0461(14) 0.0469(14) 0.0028(11) 0.0110(10) 0.0000(10)
C25 0.0317(12) 0.0310(12) 0.0329(12) 0.0027(9) 0.0083(9) -0.0006(9)
C26 0.0390(12) 0.0269(11) 0.0230(10) -0.0037(9) 0.0107(9) -0.0048(9)
C27 0.0649(18) 0.0431(15) 0.0556(17) 0.0199(13) 0.0381(14) 0.0205(13)
C28 0.095(2) 0.0521(18) 0.072(2) 0.0346(16) 0.0495(19) 0.0293(17)
C29 0.087(2) 0.0443(16) 0.0534(17) 0.0078(13) 0.0405(17) -0.0104(15)
C30 0.0492(16) 0.0628(18) 0.0389(14) -0.0065(13) 0.0189(12) -0.0260(14)
C31 0.0364(13) 0.0570(16) 0.0286(12) -0.0025(11) 0.0066(10) -0.0147(11)
C32 0.0269(11) 0.0236(10) 0.0221(10) 0.0012(8) 0.0041(8) -0.0016(8)
C33 0.0300(11) 0.0322(11) 0.0242(11) -0.0054(9) 0.0053(9) -0.0032(9)
C34 0.0299(12) 0.0418(13) 0.0356(13) 0.0000(10) 0.0073(10) 0.0047(10)
C35 0.0263(12) 0.0580(16) 0.0369(13) 0.0017(12) -0.0009(10) -0.0003(11)
C36 0.0384(15) 0.073(2) 0.0430(15) -0.0271(14) -0.0036(12) -0.0085(13)
C37 0.0371(14) 0.0523(15) 0.0379(13) -0.0215(12) 0.0061(11) -0.0036(11)
C38 0.0245(10) 0.0237(10) 0.0271(11) -0.0006(8) 0.0035(8) 0.0018(8)
C39 0.0286(12) 0.0398(13) 0.0331(12) -0.0034(10) 0.0056(9) 0.0072(10)
C40 0.0451(15) 0.0506(15) 0.0329(13) -0.0114(11) 0.0051(11) 0.0148(12)
C41 0.0425(15) 0.0649(18) 0.0344(13) -0.0182(13) -0.0079(11) 0.0200(13)
C42 0.0325(13) 0.0583(17) 0.0427(14) -0.0160(12) -0.0050(11) 0.0176(12)
C43 0.0290(12) 0.0385(13) 0.0353(12) -0.0102(10) 0.0027(9) 0.0073(10)
C44 0.0278(11) 0.0228(10) 0.0266(11) 0.0015(8) 0.0037(8) -0.0002(8)
C45 0.0282(11) 0.0290(11) 0.0375(13) -0.0021(10) 0.0012(9) 0.0008(9)
C46 0.0361(13) 0.0389(14) 0.0453(14) 0.0006(11) -0.0026(11) 0.0102(11)
C47 0.0559(16) 0.0292(12) 0.0406(14) 0.0041(11) 0.0060(12) 0.0136(11)
C48 0.0544(16) 0.0224(12) 0.0567(17) -0.0004(11) 0.0056(13) -0.0039(11)
C49 0.0338(13) 0.0279(12) 0.0529(15) -0.0008(11) -0.0006(11) -0.0034(10)
C50 0.0221(10) 0.0424(13) 0.0242(11) -0.0032(9) 0.0037(8) -0.0043(9)
C51 0.0404(14) 0.0701(19) 0.0344(13) 0.0008(13) 0.0100(11) -0.0231(13)
C52 0.0441(18) 0.154(4) 0.0358(16) 0.006(2) 0.0127(13) -0.040(2)
C53 0.0362(18) 0.215(5) 0.046(2) -0.004(3) 0.0238(15) 0.006(3)
C54 0.0509(19) 0.131(3) 0.0507(19) -0.015(2) 0.0181(15) 0.036(2)
C55 0.0452(15) 0.0633(18) 0.0377(14) -0.0038(13) 0.0130(12) 0.0150(13)
O2 0.059(4) 0.066(3) 0.057(6) 0.005(3) 0.024(5) 0.015(2)
C56 0.039(3) 0.079(4) 0.043(3) 0.004(3) 0.010(2) 0.001(3)
C57 0.072(5) 0.086(6) 0.073(6) 0.028(5) 0.028(5) 0.040(5)
C58 0.047(3) 0.068(4) 0.045(3) -0.001(3) 0.005(2) 0.005(3)
C59 0.047(4) 0.075(6) 0.074(6) 0.002(4) 0.015(4) 0.011(4)

loop_
_atom_type_symbol
_atom_type_description
_atom_type_scat_dispersion_real
_atom_type_scat_dispersion_imag
_atom_type_scat_source
C C 0.0033 0.0016 'International Tables Vol C Tables 4.2.6.8 and 6.1.1.4'
H H 0.0000 0.0000 'International Tables Vol C Tables 4.2.6.8 and 6.1.1.4'
Ni Ni 0.3393 1.1124 'International Tables Vol C Tables 4.2.6.8 and 6.1.1.4'
O O 0.0106 0.0060 'International Tables Vol C Tables 4.2.6.8 and 6.1.1.4'
P P 0.1023 0.0942 'International Tables Vol C Tables 4.2.6.8 and 6.1.1.4'

loop_
_geom_angle_atom_site_label_1
_geom_angle_atom_site_label_2
_geom_angle_atom_site_label_3
_geom_angle
C7 Ni1 O1 38.73(7)
C7 Ni1 P2 86.48(6)
O1 Ni1 P2 115.66(5)
C7 Ni1 P3 139.19(6)
O1 Ni1 P3 102.40(5)
P2 Ni1 P3 110.10(2)
C7 Ni1 P1 88.24(7)
O1 Ni1 P1 94.10(5)
P2 Ni1 P1 120.65(2)
P3 Ni1 P1 111.70(2)
C20 P1 C1 106.20(10)
C20 P1 C14 102.67(10)
C1 P1 C14 99.64(9)
C20 P1 Ni1 121.29(7)
C1 P1 Ni1 100.50(7)
C14 P1 Ni1 123.13(7)
C13 P2 C32 106.68(10)
C13 P2 C26 101.37(10)
C32 P2 C26 99.35(9)
C13 P2 Ni1 101.23(7)
C32 P2 Ni1 123.29(7)
C26 P2 Ni1 122.21(7)
C50 P3 C44 104.98(10)
C50 P3 C38 100.25(9)
C44 P3 C38 100.40(9)
C50 P3 Ni1 112.27(7)
C44 P3 Ni1 120.03(7)
C38 P3 Ni1 116.38(7)
C7 O1 Ni1 70.29(11)
C2 C1 C6 120.3(2)
C2 C1 P1 124.23(17)
C6 C1 P1 115.40(16)
C3 C2 C1 120.1(2)
C3 C2 H2 119.9
C1 C2 H2 119.9
C4 C3 C2 119.9(2)
C4 C3 H3 120.0
C2 C3 H3 120.0
C3 C4 C5 120.4(2)
C3 C4 H4 119.8
C5 C4 H4 119.8
C4 C5 C6 120.7(2)
C4 C5 H5 119.6
C6 C5 H5 119.6
C5 C6 C1 118.5(2)
C5 C6 C7 122.2(2)
C1 C6 C7 118.88(18)
O1 C7 C8 115.99(19)
O1 C7 C6 116.79(18)
C8 C7 C6 117.68(18)
O1 C7 Ni1 70.98(11)
C8 C7 Ni1 111.57(15)
C6 C7 Ni1 114.99(15)
C13 C8 C9 119.0(2)
C13 C8 C7 118.97(19)
C9 C8 C7 121.8(2)
C10 C9 C8 120.6(3)
C10 C9 H9 119.7
C8 C9 H9 119.7
C9 C10 C11 120.4(2)
C9 C10 H10 119.8
C11 C10 H10 119.8
C10 C11 C12 119.8(2)
C10 C11 H11 120.1
C12 C11 H11 120.1
C11 C12 C13 120.3(3)
C11 C12 H12 119.8
C13 C12 H12 119.8
C12 C13 C8 119.7(2)
C12 C13 P2 127.60(18)
C8 C13 P2 112.26(16)
C15 C14 C19 118.7(2)
C15 C14 P1 116.84(17)
C19 C14 P1 124.47(16)
C16 C15 C14 120.6(2)
C16 C15 H15 119.7
C14 C15 H15 119.7
C17 C16 C15 120.1(2)
C17 C16 H16 119.9
C15 C16 H16 119.9
C18 C17 C16 120.1(2)
C18 C17 H17 120.0
C16 C17 H17 120.0
C17 C18 C19 120.1(2)
C17 C18 H18 120.0
C19 C18 H18 120.0
C14 C19 C18 120.4(2)
C14 C19 H19 119.8
C18 C19 H19 119.8
C25 C20 C21 118.2(2)
C25 C20 P1 125.23(16)
C21 C20 P1 116.41(16)
C22 C21 C20 121.0(2)
C22 C21 H21 119.5
C20 C21 H21 119.5
C21 C22 C23 119.9(2)
C21 C22 H22 120.1
C23 C22 H22 120.1
C24 C23 C22 119.9(2)
C24 C23 H23 120.0
C22 C23 H23 120.0
C23 C24 C25 120.5(2)
C23 C24 H24 119.7
C25 C24 H24 119.7
C24 C25 C20 120.5(2)
C24 C25 H25 119.7
C20 C25 H25 119.7
C27 C26 C31 118.3(2)
C27 C26 P2 123.20(18)
C31 C26 P2 118.54(17)
C26 C27 C28 120.6(3)
C26 C27 H27 119.7
C28 C27 H27 119.7
C29 C28 C27 120.1(3)
C29 C28 H28 119.9
C27 C28 H28 119.9
C28 C29 C30 120.1(2)
C28 C29 H29 120.0
C30 C29 H29 120.0
C29 C30 C31 119.9(3)
C29 C30 H30 120.1
C31 C30 H30 120.1
C26 C31 C30 121.1(2)
C26 C31 H31 119.5
C30 C31 H31 119.5
C33 C32 C37 118.0(2)
C33 C32 P2 117.81(15)
C37 C32 P2 123.97(17)
C32 C33 C34 121.1(2)
C32 C33 H33 119.4
C34 C33 H33 119.4
C35 C34 C33 119.8(2)
C35 C34 H34 120.1
C33 C34 H34 120.1
C36 C35 C34 119.7(2)
C36 C35 H35 120.1
C34 C35 H35 120.1
C35 C36 C37 120.4(2)
C35 C36 H36 119.8
C37 C36 H36 119.8
C36 C37 C32 120.9(2)
C36 C37 H37 119.6
C32 C37 H37 119.6
C39 C38 C43 118.62(19)
C39 C38 P3 117.86(16)
C43 C38 P3 123.47(16)
C40 C39 C38 121.0(2)
C40 C39 H39 119.5
C38 C39 H39 119.5
C39 C40 C41 119.8(2)
C39 C40 H40 120.1
C41 C40 H40 120.1
C42 C41 C40 119.9(2)
C42 C41 H41 120.1
C40 C41 H41 120.1
C41 C42 C43 120.1(2)
C41 C42 H42 120.0
C43 C42 H42 120.0
C38 C43 C42 120.6(2)
C38 C43 H43 119.7
C42 C43 H43 119.7
C45 C44 C49 118.1(2)
C45 C44 P3 119.87(16)
C49 C44 P3 121.94(16)
C44 C45 C46 120.9(2)
C44 C45 H45 119.6
C46 C45 H45 119.6
C47 C46 C45 120.3(2)
C47 C46 H46 119.8
C45 C46 H46 119.8
C46 C47 C48 119.5(2)
C46 C47 H47 120.3
C48 C47 H47 120.3
C47 C48 C49 120.4(2)
C47 C48 H48 119.8
C49 C48 H48 119.8
C48 C49 C44 120.8(2)
C48 C49 H49 119.6
C44 C49 H49 119.6
C51 C50 C55 118.8(2)
C51 C50 P3 123.99(19)
C55 C50 P3 117.18(18)
C52 C51 C50 120.2(3)
C52 C51 H51 119.9
C50 C51 H51 119.9
C53 C52 C51 121.0(3)
C53 C52 H52 119.5
C51 C52 H52 119.5
C52 C53 C54 119.7(3)
C52 C53 H53 120.2
C54 C53 H53 120.2
C53 C54 C55 120.9(3)
C53 C54 H54 119.6
C55 C54 H54 119.6
C50 C55 C54 119.5(3)
C50 C55 H55 120.2
C54 C55 H55 120.2
C56 O2 C58 111.8(7)
O2 C56 C57 105.1(6)
O2 C56 H56A 110.7
C57 C56 H56A 110.7
O2 C56 H56B 110.7
C57 C56 H56B 110.7
H56A C56 H56B 108.8
C56 C57 H57A 109.5
C56 C57 H57B 109.5
H57A C57 H57B 109.5
C56 C57 H57C 109.5
H57A C57 H57C 109.5
H57B C57 H57C 109.5
O2 C58 C59 107.2(6)
O2 C58 H58A 110.3
C59 C58 H58A 110.3
O2 C58 H58B 110.3
C59 C58 H58B 110.3
H58A C58 H58B 108.5
C58 C59 H59A 109.5
C58 C59 H59B 109.5
H59A C59 H59B 109.5
C58 C59 H59C 109.5
H59A C59 H59C 109.5
H59B C59 H59C 109.5

loop_
_geom_bond_atom_site_label_1
_geom_bond_atom_site_label_2
_geom_bond_distance
Ni1 C7 2.001(2)
Ni1 O1 2.0091(14)
Ni1 P2 2.1576(6)
Ni1 P3 2.2051(6)
Ni1 P1 2.2395(6)
P1 C20 1.830(2)
P1 C1 1.833(2)
P1 C14 1.839(2)
P2 C13 1.826(2)
P2 C32 1.829(2)
P2 C26 1.840(2)
P3 C50 1.825(2)
P3 C44 1.830(2)
P3 C38 1.834(2)
O1 C7 1.330(3)
C1 C2 1.390(3)
C1 C6 1.402(3)
C2 C3 1.386(3)
C2 H2 0.9500
C3 C4 1.380(4)
C3 H3 0.9500
C4 C5 1.384(3)
C4 H4 0.9500
C5 C6 1.396(3)
C5 H5 0.9500
C6 C7 1.535(3)
C7 C8 1.519(3)
C8 C13 1.394(3)
C8 C9 1.399(3)
C9 C10 1.372(4)
C9 H9 0.9500
C10 C11 1.379(4)
C10 H10 0.9500
C11 C12 1.385(4)
C11 H11 0.9500
C12 C13 1.392(3)
C12 H12 0.9500
C14 C15 1.388(3)
C14 C19 1.391(3)
C15 C16 1.387(3)
C15 H15 0.9500
C16 C17 1.379(4)
C16 H16 0.9500
C17 C18 1.373(4)
C17 H17 0.9500
C18 C19 1.395(3)
C18 H18 0.9500
C19 H19 0.9500
C20 C25 1.395(3)
C20 C21 1.401(3)
C21 C22 1.382(3)
C21 H21 0.9500
C22 C23 1.387(3)
C22 H22 0.9500
C23 C24 1.376(3)
C23 H23 0.9500
C24 C25 1.387(3)
C24 H24 0.9500
C25 H25 0.9500
C26 C27 1.383(3)
C26 C31 1.385(3)
C27 C28 1.398(3)
C27 H27 0.9500
C28 C29 1.366(4)
C28 H28 0.9500
C29 C30 1.373(4)
C29 H29 0.9500
C30 C31 1.389(3)
C30 H30 0.9500
C31 H31 0.9500
C32 C33 1.383(3)
C32 C37 1.390(3)
C33 C34 1.386(3)
C33 H33 0.9500
C34 C35 1.379(3)
C34 H34 0.9500
C35 C36 1.373(4)
C35 H35 0.9500
C36 C37 1.379(3)
C36 H36 0.9500
C37 H37 0.9500
C38 C39 1.388(3)
C38 C43 1.387(3)
C39 C40 1.381(3)
C39 H39 0.9500
C40 C41 1.388(3)
C40 H40 0.9500
C41 C42 1.375(3)
C41 H41 0.9500
C42 C43 1.390(3)
C42 H42 0.9500
C43 H43 0.9500
C44 C45 1.383(3)
C44 C49 1.391(3)
C45 C46 1.390(3)
C45 H45 0.9500
C46 C47 1.371(3)
C46 H46 0.9500
C47 C48 1.378(4)
C47 H47 0.9500
C48 C49 1.382(3)
C48 H48 0.9500
C49 H49 0.9500
C50 C51 1.385(3)
C50 C55 1.390(3)
C51 C52 1.384(4)
C51 H51 0.9500
C52 C53 1.361(6)
C52 H52 0.9500
C53 C54 1.359(6)
C53 H53 0.9500
C54 C55 1.397(4)
C54 H54 0.9500
C55 H55 0.9500
O2 C56 1.420(8)
O2 C58 1.425(8)
C56 C57 1.533(7)
C56 H56A 0.9900
C56 H56B 0.9900
C57 H57A 0.9800
C57 H57B 0.9800
C57 H57C 0.9800
C58 C59 1.513(7)
C58 H58A 0.9900
C58 H58B 0.9900
C59 H59A 0.9800
C59 H59B 0.9800
C59 H59C 0.9800

loop_
_geom_torsion_atom_site_label_1
_geom_torsion_atom_site_label_2
_geom_torsion_atom_site_label_3
_geom_torsion_atom_site_label_4
_geom_torsion
C20 P1 C1 C2 -55.3(2)
C14 P1 C1 C2 51.0(2)
Ni1 P1 C1 C2 177.58(17)
C20 P1 C1 C6 127.32(16)
C14 P1 C1 C6 -126.36(16)
Ni1 P1 C1 C6 0.17(16)
C6 C1 C2 C3 -3.4(3)
P1 C1 C2 C3 179.27(17)
C1 C2 C3 C4 0.4(4)
C2 C3 C4 C5 1.4(4)
C3 C4 C5 C6 -0.2(3)
C4 C5 C6 C1 -2.8(3)
C4 C5 C6 C7 169.3(2)
C2 C1 C6 C5 4.6(3)
P1 C1 C6 C5 -177.90(16)
C2 C1 C6 C7 -167.77(19)
P1 C1 C6 C7 9.7(2)
Ni1 O1 C7 C8 105.34(18)
Ni1 O1 C7 C6 -109.06(18)
C5 C6 C7 O1 -108.0(2)
C1 C6 C7 O1 64.0(3)
C5 C6 C7 C8 37.0(3)
C1 C6 C7 C8 -150.94(19)
C5 C6 C7 Ni1 171.63(16)
C1 C6 C7 Ni1 -16.3(2)
O1 C7 C8 C13 -106.6(2)
C6 C7 C8 C13 108.1(2)
Ni1 C7 C8 C13 -28.0(3)
O1 C7 C8 C9 68.0(3)
C6 C7 C8 C9 -77.3(3)
Ni1 C7 C8 C9 146.63(19)
C13 C8 C9 C10 -2.6(4)
C7 C8 C9 C10 -177.3(2)
C8 C9 C10 C11 -1.9(4)
C9 C10 C11 C12 4.0(4)
C10 C11 C12 C13 -1.4(4)
C11 C12 C13 C8 -3.2(4)
C11 C12 C13 P2 168.2(2)
C9 C8 C13 C12 5.1(3)
C7 C8 C13 C12 179.9(2)
C9 C8 C13 P2 -167.50(18)
C7 C8 C13 P2 7.3(3)
C32 P2 C13 C12 72.1(2)
C26 P2 C13 C12 -31.4(2)
Ni1 P2 C13 C12 -157.8(2)
C32 P2 C13 C8 -115.94(17)
C26 P2 C13 C8 140.57(17)
Ni1 P2 C13 C8 14.11(17)
C20 P1 C14 C15 173.94(17)
C1 P1 C14 C15 64.78(19)
Ni1 P1 C14 C15 -44.6(2)
C20 P1 C14 C19 -7.0(2)
C1 P1 C14 C19 -116.17(19)
Ni1 P1 C14 C19 134.46(16)
C19 C14 C15 C16 0.4(3)
P1 C14 C15 C16 179.52(19)
C14 C15 C16 C17 -0.8(4)
C15 C16 C17 C18 0.4(4)
C16 C17 C18 C19 0.3(4)
C15 C14 C19 C18 0.3(3)
P1 C14 C19 C18 -178.77(17)
C17 C18 C19 C14 -0.6(3)
C1 P1 C20 C25 -1.9(2)
C14 P1 C20 C25 -106.02(19)
Ni1 P1 C20 C25 111.60(18)
C1 P1 C20 C21 -176.96(16)
C14 P1 C20 C21 78.92(17)
Ni1 P1 C20 C21 -63.47(17)
C25 C20 C21 C22 0.8(3)
P1 C20 C21 C22 176.25(17)
C20 C21 C22 C23 -0.7(3)
C21 C22 C23 C24 0.4(4)
C22 C23 C24 C25 -0.1(4)
C23 C24 C25 C20 0.2(4)
C21 C20 C25 C24 -0.5(3)
P1 C20 C25 C24 -175.53(18)
C13 P2 C26 C27 128.4(2)
C32 P2 C26 C27 19.2(2)
Ni1 P2 C26 C27 -120.39(19)
C13 P2 C26 C31 -52.29(19)
C32 P2 C26 C31 -161.54(18)
Ni1 P2 C26 C31 58.9(2)
C31 C26 C27 C28 -0.6(4)
P2 C26 C27 C28 178.7(2)
C26 C27 C28 C29 -1.3(5)
C27 C28 C29 C30 2.2(5)
C28 C29 C30 C31 -1.2(4)
C27 C26 C31 C30 1.6(4)
P2 C26 C31 C30 -177.70(19)
C29 C30 C31 C26 -0.7(4)
C13 P2 C32 C33 156.28(16)
C26 P2 C32 C33 -98.78(17)
Ni1 P2 C32 C33 40.18(19)
C13 P2 C32 C37 -28.8(2)
C26 P2 C32 C37 76.2(2)
Ni1 P2 C32 C37 -144.86(18)
C37 C32 C33 C34 -2.1(3)
P2 C32 C33 C34 173.20(17)
C32 C33 C34 C35 0.3(3)
C33 C34 C35 C36 1.6(4)
C34 C35 C36 C37 -1.7(4)
C35 C36 C37 C32 -0.1(4)
C33 C32 C37 C36 2.0(4)
P2 C32 C37 C36 -173.0(2)
C50 P3 C38 C39 160.75(18)
C44 P3 C38 C39 53.28(19)
Ni1 P3 C38 C39 -77.94(18)
C50 P3 C38 C43 -21.9(2)
C44 P3 C38 C43 -129.34(19)
Ni1 P3 C38 C43 99.44(19)
C43 C38 C39 C40 0.7(3)
P3 C38 C39 C40 178.16(19)
C38 C39 C40 C41 -0.4(4)
C39 C40 C41 C42 0.1(4)
C40 C41 C42 C43 -0.1(5)
C39 C38 C43 C42 -0.6(4)
P3 C38 C43 C42 -178.0(2)
C41 C42 C43 C38 0.4(4)
C50 P3 C44 C45 115.31(19)
C38 P3 C44 C45 -141.02(18)
Ni1 P3 C44 C45 -12.1(2)
C50 P3 C44 C49 -67.9(2)
C38 P3 C44 C49 35.8(2)
Ni1 P3 C44 C49 164.71(17)
C49 C44 C45 C46 -0.6(3)
P3 C44 C45 C46 176.34(19)
C44 C45 C46 C47 0.0(4)
C45 C46 C47 C48 0.4(4)
C46 C47 C48 C49 -0.1(4)
C47 C48 C49 C44 -0.6(4)
C45 C44 C49 C48 0.9(4)
P3 C44 C49 C48 -176.0(2)
C44 P3 C50 C51 10.9(2)
C38 P3 C50 C51 -92.9(2)
Ni1 P3 C50 C51 142.90(17)
C44 P3 C50 C55 -171.31(18)
C38 P3 C50 C55 84.90(19)
Ni1 P3 C50 C55 -39.29(19)
C55 C50 C51 C52 0.4(3)
P3 C50 C51 C52 178.13(19)
C50 C51 C52 C53 -1.9(4)
C51 C52 C53 C54 1.6(5)
C52 C53 C54 C55 0.4(5)
C51 C50 C55 C54 1.5(4)
P3 C50 C55 C54 -176.4(2)
C53 C54 C55 C50 -1.9(5)
C58 O2 C56 C57 176.8(8)
C56 O2 C58 C59 165.7(8)
